data_1535033
loop_
_publ_author_name
'Somer, M.'
'Yarasik, A.'
'Aksel'rud, L.G.'
'Schnelle, W.'
'Leoni, S.'
'Rosner, H.'
'Kniep, R.'

_publ_section_title
;
 AE (Be2 N2): Nitridoberyllates of the heavier alkaline-earth metals
;
_journal_name_full 'Angew. Chem. Int. ed.'
_journal_page_first 1088
_journal_page_last 1088
_journal_volume 43
_journal_year 2004
_chemical_formula_sum 'Be4 Ca2 N4'
_chemical_name_systematic 'Ca2 (Be4 N4)'
_space_group_IT_number 140
_symmetry_space_group_name_Hall '-I 4 2c'
_symmetry_space_group_name_H-M 'I 4/m c m'
_cell_angle_alpha 90
_cell_angle_beta 90
_cell_angle_gamma 90
_cell_formula_units_Z 2
_cell_length_a 5.5615
_cell_length_b 5.5615
_cell_length_c 6.8797
_cell_volume 212.791
_citation_journal_id_ASTM ACIEF5
_cod_data_source_file Somer_ACIEF5_2004_1169.cif
_cod_data_source_block Be4Ca2N4
_cod_original_cell_volume 212.7911
_cod_database_code 1535033

loop_
_symmetry_equiv_pos_as_xyz
x,y,z
-y,x,z
-x,-y,z
y,-x,z
x,-y,-z+1/2
y,x,-z+1/2
-x,y,-z+1/2
-y,-x,-z+1/2
-x,-y,-z
y,-x,-z
x,y,-z
-y,x,-z
-x,y,z-1/2
-y,-x,z-1/2
x,-y,z-1/2
y,x,z-1/2
x+1/2,y+1/2,z+1/2
-y+1/2,x+1/2,z+1/2
-x+1/2,-y+1/2,z+1/2
y+1/2,-x+1/2,z+1/2
x+1/2,-y+1/2,-z+1
y+1/2,x+1/2,-z+1
-x+1/2,y+1/2,-z+1
-y+1/2,-x+1/2,-z+1
-x+1/2,-y+1/2,-z+1/2
y+1/2,-x+1/2,-z+1/2
x+1/2,y+1/2,-z+1/2
-y+1/2,x+1/2,-z+1/2
-x+1/2,y+1/2,z
-y+1/2,-x+1/2,z
x+1/2,-y+1/2,z
y+1/2,x+1/2,z

loop_
_atom_site_label
_atom_site_type_symbol
_atom_site_fract_x
_atom_site_fract_y
_atom_site_fract_z
_atom_site_occupancy
_atom_site_U_iso_or_equiv
N1 N-3 0.3312 0.8312 0.5 1 0.0
Be1 Be+2 0.3794 0.8794 0 1 0.0
Ca1 Ca+2 0 0 0.25 1 0.0
